data_2008026
loop_
_publ_author_name
'Rufino, Helena'
'Wardell, James L.'
'Low, John N.'
'Falconer, Ruth'
'Ferguson, George'

_publ_section_title 5-Deoxy-1,2-<i>O</i>-isopropylidene-5-<i>C</i>-triphenylstannyl-\a-<small>L</small>-xylofuranose
_journal_issue 12
_journal_name_full 'Acta Crystallographica Section C'
_journal_page_first 1792
_journal_page_last 1794
_journal_paper_doi 10.1107/S0108270198009524
_journal_volume 54
_journal_year 1998
_chemical_formula_moiety '[Sn (C6 H5)3 (C8 H13 O4)]'
_chemical_formula_sum 'C26 H28 O4 Sn'
_chemical_formula_weight 523.17
_chemical_name_systematic
;
5-Deoxy-1,2-O-isopropylidene-5-C-triphenylstannyl-\a-L-xylofuranose.
;
_space_group_IT_number 4
_symmetry_cell_setting monoclinic
_symmetry_space_group_name_Hall 'P 2yb'
_symmetry_space_group_name_H-M 'P 1 21 1'
_cell_angle_alpha 90.00
_cell_angle_beta 97.679(9)
_cell_angle_gamma 90.00
_cell_formula_units_Z 2
_cell_length_a 12.8086(9)
_cell_length_b 6.6542(4)
_cell_length_c 14.4143(10)
_cell_measurement_reflns_used 25
_cell_measurement_temperature 294.0(10)
_cell_measurement_theta_max 19.76
_cell_measurement_theta_min 9.47
_cell_volume 1217.53(14)
_computing_cell_refinement 'SET4 and CELDIM in CAD-4-PC Software'
_computing_data_collection 'CAD-4-PC Software (Enraf-Nonius, 1992)'
_computing_data_reduction 'DATRD2 in NRCVAX96 (Gabe et al., 1989)'
_computing_molecular_graphics 'NRCVAX96, ORTEPII (Johnson, 1976) and PLATON (Spek, 1998)'
_computing_publication_material 'NRCVAX96, SHELXL97  and PRPCIF97 (Ferguson, 1997)'
_computing_structure_refinement 'NRCVAX96 and SHELXL97 (Sheldrick, 1997)'
_computing_structure_solution 'NRCVAX96 via Patterson heavy-atom method'
_diffrn_ambient_temperature 294.0(10)
_diffrn_measured_fraction_theta_full 0.999
_diffrn_measured_fraction_theta_max 0.999
_diffrn_measurement_device 'Enraf-Nonius CAD-4'
_diffrn_measurement_method \q/2\q
_diffrn_radiation_monochromator graphite
_diffrn_radiation_source 'X-ray tube'
_diffrn_radiation_type 'Mo K\a'
_diffrn_radiation_wavelength 0.71073
_diffrn_reflns_av_R_equivalents 0.009
_diffrn_reflns_av_sigmaI/netI 0.014
_diffrn_reflns_limit_h_max 16
_diffrn_reflns_limit_h_min -16
_diffrn_reflns_limit_k_max 8
_diffrn_reflns_limit_k_min -8
_diffrn_reflns_limit_l_max 18
_diffrn_reflns_limit_l_min -18
_diffrn_reflns_number 5788
_diffrn_reflns_theta_full 27.41
_diffrn_reflns_theta_max 27.41
_diffrn_reflns_theta_min 1.99
_diffrn_standards_decay_% 5.3
_diffrn_standards_interval_time 120
_diffrn_standards_number 3
_exptl_absorpt_coefficient_mu 1.077
_exptl_absorpt_correction_T_max 0.906
_exptl_absorpt_correction_T_min 0.679
_exptl_absorpt_correction_type gaussian
_exptl_absorpt_process_details '(ABSO in NRCVAX; Gabe et al., 1989)'
_exptl_crystal_colour colourless
_exptl_crystal_density_diffrn 1.427
_exptl_crystal_density_meas ?
_exptl_crystal_description lath
_exptl_crystal_F_000 532
_exptl_crystal_size_max 0.42
_exptl_crystal_size_mid 0.32
_exptl_crystal_size_min 0.10
_refine_diff_density_max 0.206
_refine_diff_density_min -0.189
_refine_ls_abs_structure_details 'Flack (1983), 2541 Friedel pairs'
_refine_ls_abs_structure_Flack -0.033(12)
_refine_ls_extinction_coef 0.0030(3)
_refine_ls_extinction_method SHELXL97
_refine_ls_goodness_of_fit_ref 1.025
_refine_ls_hydrogen_treatment constr
_refine_ls_matrix_type full
_refine_ls_number_parameters 282
_refine_ls_number_reflns 5568
_refine_ls_number_restraints 1
_refine_ls_restrained_S_all 1.025
_refine_ls_R_factor_all 0.022
_refine_ls_R_factor_gt 0.017
_refine_ls_shift/su_max 0.001
_refine_ls_shift/su_mean 0.000
_refine_ls_structure_factor_coef Fsqd
_refine_ls_weighting_details 'w = 1/[\s^2^(Fo^2^)+(0.0253P)^2^+0.0346P] where P=(Fo^2^+2Fc^2^)/3'
_refine_ls_weighting_scheme calc
_refine_ls_wR_factor_ref 0.040
_reflns_number_gt 5052
_reflns_number_total 5568
_reflns_threshold_expression I>2\s(I)
_cod_data_source_file sk1213.cif
_cod_data_source_block 9768
_cod_depositor_comments
;
The following automatic conversions were performed:

'_exptl_crystal_density_meas' value 'not measured' was changed to '?'
- the value is perceived as not measured.

Automatic conversion script
Id: cif_fix_values 3008 2015-01-20 13:52:24Z robertas 

The following automatic conversions were performed:

'_refine_ls_weighting_scheme' value 'calc w =
1/[\s^2^(Fo^2^)+(0.0253P)^2^+0.0346P] where P=(Fo^2^+2Fc^2^)/3' was
changed to 'calc'. New tag '_refine_ls_weighting_details' was
created. The value of the new tag was set to 'w =
1/[\s^2^(Fo^2^)+(0.0253P)^2^+0.0346P] where P=(Fo^2^+2Fc^2^)/3'.

Automatic conversion script
Id: cif_fix_values 3143 2015-03-26 13:38:13Z robertas 
;
_cod_original_sg_symbol_H-M 'P 21'
_cod_database_code 2008026

loop_
_symmetry_equiv_pos_as_xyz
'x, y, z'
'-x, y+1/2, -z'

loop_
_atom_site_label
_atom_site_fract_x
_atom_site_fract_y
_atom_site_fract_z
_atom_site_U_iso_or_equiv
_atom_site_adp_type
_atom_site_calc_flag
_atom_site_refinement_flags
_atom_site_occupancy
_atom_site_disorder_assembly
_atom_site_disorder_group
_atom_site_type_symbol
Sn1 0.235060(10) 0.49999(3) 0.762380(10) 0.04304(4) Uani d . 1 . . Sn
C11 0.16813(16) 0.6953(3) 0.65312(13) 0.0473(4) Uani d . 1 . . C
C12 0.18933(18) 0.6776(4) 0.56156(15) 0.0602(5) Uani d . 1 . . C
C13 0.14808(19) 0.8134(5) 0.49337(17) 0.0704(7) Uani d . 1 . . C
C14 0.0849(2) 0.9678(5) 0.51522(17) 0.0745(9) Uani d . 1 . . C
C15 0.0632(2) 0.9873(7) 0.60525(17) 0.0859(8) Uani d . 1 . . C
C16 0.1048(2) 0.8522(4) 0.67382(16) 0.0695(7) Uani d . 1 . . C
C21 0.11517(16) 0.3398(3) 0.82148(15) 0.0494(4) Uani d . 1 . . C
C22 0.00841(18) 0.3675(4) 0.79028(19) 0.0667(6) Uani d . 1 . . C
C23 -0.0676(2) 0.2571(5) 0.8280(3) 0.0870(9) Uani d . 1 . . C
C24 -0.0386(2) 0.1206(5) 0.8972(2) 0.0849(9) Uani d . 1 . . C
C25 0.0662(2) 0.0907(4) 0.9293(2) 0.0796(7) Uani d . 1 . . C
C26 0.14200(19) 0.1997(4) 0.89156(17) 0.0627(6) Uani d . 1 . . C
C31 0.31322(15) 0.6860(3) 0.87172(13) 0.0434(4) Uani d . 1 . . C
C32 0.28274(18) 0.6902(3) 0.96056(15) 0.0560(5) Uani d . 1 . . C
C33 0.3318(2) 0.8155(4) 1.02935(16) 0.0679(6) Uani d . 1 . . C
C34 0.4124(2) 0.9368(4) 1.01118(17) 0.0693(7) Uani d . 1 . . C
C35 0.44491(19) 0.9341(3) 0.92396(18) 0.0646(6) Uani d . 1 . . C
C36 0.39553(16) 0.8110(3) 0.85474(15) 0.0517(5) Uani d . 1 . . C
O1 0.58110(14) 0.7575(2) 0.67970(14) 0.0565(5) Uani d . 1 . . O
C1 0.53251(18) 0.6002(3) 0.62172(14) 0.0504(5) Uani d . 1 . . C
O2 0.68521(10) 0.4883(4) 0.71546(11) 0.0685(4) Uani d . 1 . . O
C2 0.60702(19) 0.4204(3) 0.64357(16) 0.0551(5) Uani d . 1 . . C
C3 0.5390(2) 0.2607(4) 0.68029(19) 0.0498(6) Uani d . 1 . . C
O3 0.49719(15) 0.1307(2) 0.60767(11) 0.0634(4) Uani d . 1 . . O
C4 0.45220(15) 0.3864(3) 0.71583(13) 0.0433(4) Uani d . 1 . . C
O4 0.43667(10) 0.54897(16) 0.64897(10) 0.0503(4) Uani d . 1 . . O
C5 0.34737(17) 0.2890(3) 0.72105(16) 0.0545(5) Uani d . 1 . . C
C6 0.68803(18) 0.7023(3) 0.71212(19) 0.0608(5) Uani d . 1 . . C
C7 0.7166(2) 0.7818(5) 0.8090(2) 0.0887(9) Uani d . 1 . . C
C8 0.7585(3) 0.7753(5) 0.6433(3) 0.1056(12) Uani d . 1 . . C
H12 0.2318 0.5731 0.5457 0.072 Uiso calc R 1 . . H
H13 0.1634 0.7997 0.4324 0.084 Uiso calc R 1 . . H
H14 0.0570 1.0584 0.4694 0.089 Uiso calc R 1 . . H
H15 0.0203 1.0917 0.6206 0.103 Uiso calc R 1 . . H
H16 0.0896 0.8679 0.7347 0.083 Uiso calc R 1 . . H
H22 -0.0122 0.4612 0.7436 0.080 Uiso calc R 1 . . H
H23 -0.1386 0.2762 0.8060 0.104 Uiso calc R 1 . . H
H24 -0.0898 0.0476 0.9226 0.102 Uiso calc R 1 . . H
H25 0.0859 -0.0028 0.9763 0.096 Uiso calc R 1 . . H
H26 0.2127 0.1784 0.9138 0.075 Uiso calc R 1 . . H
H32 0.2284 0.6070 0.9740 0.067 Uiso calc R 1 . . H
H33 0.3097 0.8173 1.0882 0.081 Uiso calc R 1 . . H
H34 0.4454 1.0210 1.0576 0.083 Uiso calc R 1 . . H
H35 0.5004 1.0157 0.9117 0.078 Uiso calc R 1 . . H
H36 0.4176 0.8115 0.7958 0.062 Uiso calc R 1 . . H
H1 0.5253 0.6365 0.5553 0.060 Uiso calc R 1 . . H
H2 0.6373 0.3748 0.5883 0.066 Uiso calc R 1 . . H
H3 0.5790 0.1854 0.7316 0.060 Uiso calc R 1 . . H
H3A 0.5105 0.0140 0.6233 0.095 Uiso calc R 1 . . H
H4 0.4791 0.4416 0.7774 0.052 Uiso calc R 1 . . H
H5A 0.3563 0.1794 0.7658 0.065 Uiso calc R 1 . . H
H5B 0.3206 0.2333 0.6603 0.065 Uiso calc R 1 . . H
H7A 0.7186 0.9259 0.8073 0.133 Uiso calc R 1 . . H
H7B 0.7846 0.7313 0.8347 0.133 Uiso calc R 1 . . H
H7C 0.6650 0.7392 0.8474 0.133 Uiso calc R 1 . . H
H8A 0.7588 0.9196 0.6426 0.158 Uiso calc R 1 . . H
H8B 0.7327 0.7260 0.5820 0.158 Uiso calc R 1 . . H
H8C 0.8288 0.7268 0.6616 0.158 Uiso calc R 1 . . H

loop_
_atom_site_aniso_label
_atom_site_aniso_U_11
_atom_site_aniso_U_22
_atom_site_aniso_U_33
_atom_site_aniso_U_12
_atom_site_aniso_U_13
_atom_site_aniso_U_23
Sn1 0.04367(6) 0.04121(6) 0.04329(6) -0.00257(12) 0.00234(4) -0.00107(12)
C11 0.0464(10) 0.0491(10) 0.0444(10) -0.0023(8) -0.0019(8) -0.0002(8)
C12 0.0532(12) 0.0775(15) 0.0495(11) 0.0098(11) 0.0051(10) -0.0011(10)
C13 0.0586(13) 0.102(2) 0.0502(12) 0.0042(13) 0.0065(10) 0.0131(13)
C14 0.0744(13) 0.078(3) 0.0681(13) 0.0047(15) -0.0022(11) 0.0244(15)
C15 0.1115(19) 0.0695(16) 0.0733(13) 0.031(2) -0.0003(13) 0.004(2)
C16 0.0938(18) 0.0639(14) 0.0491(12) 0.0210(13) 0.0038(12) -0.0036(10)
C21 0.0460(10) 0.0482(10) 0.0540(11) -0.0039(8) 0.0066(9) -0.0050(8)
C22 0.0488(12) 0.0715(16) 0.0788(16) -0.0010(11) 0.0053(11) 0.0001(12)
C23 0.0487(13) 0.098(2) 0.117(2) -0.0099(14) 0.0192(14) -0.0145(19)
C24 0.0731(18) 0.0814(19) 0.110(2) -0.0212(15) 0.0467(17) -0.0084(17)
C25 0.0882(19) 0.0716(15) 0.0843(18) -0.0065(14) 0.0306(15) 0.0151(13)
C26 0.0579(13) 0.0612(13) 0.0692(14) -0.0037(10) 0.0098(11) 0.0091(11)
C31 0.0437(9) 0.0405(9) 0.0443(9) 0.0038(7) -0.0004(8) -0.0001(7)
C32 0.0580(12) 0.0613(13) 0.0485(11) -0.0022(10) 0.0066(9) -0.0019(9)
C33 0.0870(17) 0.0716(15) 0.0428(11) 0.0106(13) 0.0003(11) -0.0062(10)
C34 0.0756(15) 0.0617(15) 0.0626(13) 0.0025(10) -0.0200(12) -0.0153(10)
C35 0.0586(12) 0.0512(12) 0.0813(16) -0.0091(9) -0.0012(12) -0.0076(10)
C36 0.0540(11) 0.0426(10) 0.0591(12) -0.0017(8) 0.0094(9) -0.0029(9)
O1 0.0587(11) 0.0350(8) 0.0747(11) 0.0042(7) 0.0048(9) 0.0003(7)
C1 0.0651(14) 0.0399(10) 0.0464(10) 0.0079(9) 0.0082(10) 0.0066(8)
O2 0.0536(6) 0.0460(8) 0.1019(10) 0.0078(12) -0.0038(7) 0.0059(14)
C2 0.0643(14) 0.0437(9) 0.0604(12) 0.0106(9) 0.0191(11) -0.0027(9)
C3 0.0618(16) 0.0366(10) 0.0501(12) 0.0162(11) 0.0045(11) 0.0014(8)
O3 0.0930(12) 0.0375(7) 0.0594(9) 0.0096(8) 0.0086(8) -0.0085(6)
C4 0.0512(10) 0.0363(10) 0.0415(9) 0.0066(8) 0.0030(8) -0.0004(7)
O4 0.0490(7) 0.0371(9) 0.0630(8) 0.0099(5) 0.0012(6) 0.0088(5)
C5 0.0614(12) 0.0405(10) 0.0620(12) 0.0004(9) 0.0097(10) -0.0038(9)
C6 0.0501(11) 0.0484(12) 0.0854(16) 0.0010(9) 0.0147(11) 0.0060(11)
C7 0.0864(19) 0.0758(18) 0.097(2) -0.0147(15) -0.0131(17) -0.0022(16)
C8 0.090(2) 0.088(2) 0.152(3) -0.0090(18) 0.064(2) 0.003(2)

loop_
_atom_type_symbol
_atom_type_description
_atom_type_scat_dispersion_real
_atom_type_scat_dispersion_imag
_atom_type_scat_source
C C 0.0033 0.0016 'International Tables Vol C Tables 4.2.6.8 and 6.1.1.4'
H H 0.0000 0.0000 'International Tables Vol C Tables 4.2.6.8 and 6.1.1.4'
O O 0.0106 0.0060 'International Tables Vol C Tables 4.2.6.8 and 6.1.1.4'
Sn Sn -0.6537 1.4246 'International Tables Vol C Tables 4.2.6.8 and 6.1.1.4'

loop_
_geom_angle_atom_site_label_1
_geom_angle_atom_site_label_2
_geom_angle_atom_site_label_3
_geom_angle
_geom_angle_publ_flag
C11 Sn1 C21 111.05(8) yes
C11 Sn1 C31 107.06(8) yes
C21 Sn1 C31 106.55(8) yes
C5 Sn1 C11 114.27(8) yes
C5 Sn1 C21 109.12(8) yes
C5 Sn1 C31 108.46(8) yes
C12 C11 C16 117.7(2) no
Sn1 C11 C16 119.46(16) no
Sn1 C11 C12 122.73(16) no
C11 C12 C13 121.0(2) no
C12 C13 C14 120.4(2) no
C13 C14 C15 119.3(3) no
C14 C15 C16 120.4(3) no
C11 C16 C15 121.1(2) no
C22 C21 C26 117.5(2) no
Sn1 C21 C26 120.36(15) no
Sn1 C21 C22 122.11(17) no
C21 C22 C23 120.9(3) no
C22 C23 C24 120.2(3) no
C23 C24 C25 120.1(3) no
C24 C25 C26 119.9(3) no
C21 C26 C25 121.5(2) no
C32 C31 C36 117.65(18) no
Sn1 C31 C32 121.89(15) no
Sn1 C31 C36 120.44(15) no
C31 C32 C33 121.2(2) no
C32 C33 C34 120.2(2) no
C33 C34 C35 119.8(2) no
C34 C35 C36 120.3(2) no
C31 C36 C35 120.9(2) no
C1 O1 C6 108.97(18) no
O1 C1 O4 110.40(17) no
O4 C1 C2 107.52(16) no
O1 C1 C2 103.92(16) no
C2 O2 C6 108.25(18) no
O2 C2 C3 110.6(2) no
O2 C2 C1 105.10(17) no
C1 C2 C3 104.31(18) no
O3 C3 C2 110.5(2) no
O3 C3 C4 111.30(19) no
C2 C3 C4 102.19(17) no
O4 C4 C5 108.19(15) no
O4 C4 C3 103.11(16) no
C3 C4 C5 118.32(17) no
C1 O4 C4 109.04(14) no
Sn1 C5 C4 111.58(13) no
O1 C6 O2 103.85(17) no
O2 C6 C7 109.1(2) no
O1 C6 C7 108.5(2) no
O2 C6 C8 111.4(2) no
O1 C6 C8 109.4(2) no
C7 C6 C8 114.1(2) no

loop_
_geom_bond_atom_site_label_1
_geom_bond_atom_site_label_2
_geom_bond_site_symmetry_2
_geom_bond_distance
_geom_bond_publ_flag
Sn1 C5 . 2.150(2) yes
Sn1 C11 . 2.131(2) yes
Sn1 C21 . 2.138(2) yes
Sn1 C31 . 2.144(2) yes
C11 C12 . 1.387(3) no
C11 C16 . 1.380(3) no
C12 C13 . 1.387(3) no
C13 C14 . 1.370(4) no
C14 C15 . 1.369(4) no
C15 C16 . 1.388(4) no
C21 C22 . 1.394(3) no
C21 C26 . 1.384(3) no
C22 C23 . 1.388(4) no
C23 C24 . 1.363(5) no
C24 C25 . 1.375(4) no
C25 C26 . 1.381(4) no
C31 C32 . 1.388(3) no
C31 C36 . 1.390(3) no
C32 C33 . 1.381(3) no
C33 C34 . 1.364(4) no
C34 C35 . 1.376(4) no
C35 C36 . 1.378(3) no
O1 C1 . 1.429(3) no
O1 C6 . 1.435(3) no
C1 O4 . 1.381(3) no
C1 C2 . 1.537(3) no
O2 C2 . 1.416(3) no
O2 C6 . 1.425(3) no
C2 C3 . 1.514(4) no
C3 O3 . 1.407(3) no
C3 C4 . 1.533(3) no
C4 O4 . 1.445(2) no
C4 C5 . 1.502(3) no
C6 C7 . 1.493(4) no
C6 C8 . 1.507(4) no

loop_
_geom_hbond_atom_site_label_D
_geom_hbond_atom_site_label_H
_geom_hbond_atom_site_label_A
_geom_hbond_site_symmetry_A
_geom_hbond_distance_DH
_geom_hbond_distance_HA
_geom_hbond_distance_DA
_geom_hbond_angle_DHA
_geom_hbond_publ_flag
O3 H3A O1 1_545 0.82 2.05 2.846(3) 164 yes
C1 H1 O3 2_656 0.98 2.33 3.284(3) 165 yes

loop_
_geom_torsion_atom_site_label_1
_geom_torsion_atom_site_label_2
_geom_torsion_atom_site_label_3
_geom_torsion_atom_site_label_4
_geom_torsion
_geom_torsion_publ_flag
C21 Sn1 C11 C16 63.7(2) no
C31 Sn1 C11 C16 -52.2(2) no
C5 Sn1 C11 C16 -172.33(18) no
C21 Sn1 C11 C12 -119.35(18) no
C31 Sn1 C11 C12 124.72(18) no
C5 Sn1 C11 C12 4.6(2) no
C16 C11 C12 C13 0.0(4) no
Sn1 C11 C12 C13 -176.97(19) no
C11 C12 C13 C14 -0.3(4) no
C12 C13 C14 C15 0.3(4) no
C13 C14 C15 C16 0.0(5) no
C12 C11 C16 C15 0.3(4) no
Sn1 C11 C16 C15 177.4(2) no
C14 C15 C16 C11 -0.3(5) no
C11 Sn1 C21 C26 177.84(17) no
C31 Sn1 C21 C26 -65.91(19) no
C5 Sn1 C21 C26 50.99(19) no
C11 Sn1 C21 C22 -0.6(2) no
C31 Sn1 C21 C22 115.62(19) no
C5 Sn1 C21 C22 -127.47(19) no
C26 C21 C22 C23 -0.4(4) no
Sn1 C21 C22 C23 178.1(2) no
C21 C22 C23 C24 0.6(5) no
C22 C23 C24 C25 -0.5(5) no
C23 C24 C25 C26 0.2(5) no
C24 C25 C26 C21 0.0(4) no
C22 C21 C26 C25 0.1(4) no
Sn1 C21 C26 C25 -178.4(2) no
C11 Sn1 C31 C32 117.89(17) no
C21 Sn1 C31 C32 -1.00(18) no
C5 Sn1 C31 C32 -118.35(17) no
C11 Sn1 C31 C36 -60.65(17) no
C21 Sn1 C31 C36 -179.54(15) no
C5 Sn1 C31 C36 63.11(17) no
C36 C31 C32 C33 0.7(3) no
Sn1 C31 C32 C33 -177.93(17) no
C31 C32 C33 C34 -0.7(4) no
C32 C33 C34 C35 0.1(4) no
C33 C34 C35 C36 0.7(4) no
C34 C35 C36 C31 -0.8(3) no
C32 C31 C36 C35 0.1(3) no
Sn1 C31 C36 C35 178.70(16) no
C6 O1 C1 O4 130.63(18) no
C6 O1 C1 C2 15.6(2) no
C6 O2 C2 C3 -134.30(19) no
C6 O2 C2 C1 -22.3(2) no
O4 C1 C2 O2 -113.09(18) no
O1 C1 C2 O2 4.0(2) no
O4 C1 C2 C3 3.4(2) no
O1 C1 C2 C3 120.41(17) no
O2 C2 C3 O3 -152.69(18) no
C1 C2 C3 O3 94.8(2) no
O2 C2 C3 C4 88.8(2) no
C1 C2 C3 C4 -23.8(2) no
O3 C3 C4 O4 -82.2(2) no
C2 C3 C4 O4 35.8(2) no
O3 C3 C4 C5 37.1(3) no
C2 C3 C4 C5 155.11(19) no
O1 C1 O4 C4 -92.21(17) no
C2 C1 O4 C4 20.5(2) no
C5 C4 O4 C1 -161.92(16) no
C3 C4 O4 C1 -35.8(2) no
O4 C4 C5 Sn1 -58.90(17) no
C3 C4 C5 Sn1 -175.54(15) no
C11 Sn1 C5 C4 77.93(16) no
C21 Sn1 C5 C4 -157.09(15) no
C31 Sn1 C5 C4 -41.40(16) no
C2 O2 C6 O1 31.9(2) no
C2 O2 C6 C7 147.5(2) no
C2 O2 C6 C8 -85.8(3) no
C1 O1 C6 O2 -29.3(2) no
C1 O1 C6 C7 -145.2(2) no
C1 O1 C6 C8 89.7(3) no

loop_
_cod_related_entry_id
_cod_related_entry_database
_cod_related_entry_code
1 ChemSpider 24729579
